data_4502713
loop_
_publ_author_name
'Xu, Xinxin'
'Zhang, Xia'
'Liu, Xiaoxia'
'Sun, Ting'
'Wang, Enbo'

_publ_section_title
;
 A Unique Optical and Electrical Multifunctional Metal&#x2212;Organic
 Framework Based on Polynuclear Rod-Shaped Secondary Building Units
 Constructed from a &#x201C;Three Birds with One Stone&#x201D; in Situ
 Reaction Process
;
_journal_issue 5
_journal_name_full 'Crystal Growth &amp; Design'
_journal_page_first 2272
_journal_paper_doi 10.1021/cg901605j
_journal_volume 10
_journal_year 2010
_chemical_formula_sum 'C24 H18 Cd4 N2 O15'
_chemical_formula_weight 1024.00
_chemical_name_systematic
; 
 ? 
;
_space_group_IT_number 2
_symmetry_cell_setting triclinic
_symmetry_space_group_name_Hall '-P 1'
_symmetry_space_group_name_H-M 'P -1'
_atom_sites_solution_hydrogens geom
_atom_sites_solution_primary direct
_atom_sites_solution_secondary difmap
_audit_creation_method SHELXL-97
_cell_angle_alpha 87.44(3)
_cell_angle_beta 72.45(3)
_cell_angle_gamma 70.11(3)
_cell_formula_units_Z 2
_cell_length_a 10.820(2)
_cell_length_b 11.416(2)
_cell_length_c 12.432(3)
_cell_measurement_temperature 293(2)
_cell_measurement_theta_max 25.00
_cell_measurement_theta_min 3.10
_cell_volume 1373.9(6)
_computing_cell_refinement 'SMART (Bruker, 1997)'
_computing_data_collection 'SMART (Bruker, 1997)'
_computing_data_reduction SAINT
_computing_molecular_graphics 'SHELXTL-PLUS (Sheldrick, 1990)'
_computing_publication_material SHELXL-97
_computing_structure_refinement 'SHELXL-97 (Sheldrick, 1997)'
_computing_structure_solution 'SHELXS-97 (Sheldrick, 1990)'
_diffrn_ambient_temperature 293(2)
_diffrn_measured_fraction_theta_full 0.991
_diffrn_measured_fraction_theta_max 0.991
_diffrn_measurement_device_type 'Bruker APEX CCD area-detector'
_diffrn_measurement_method '\w scans'
_diffrn_radiation_monochromator graphite
_diffrn_radiation_source 'fine-focus sealed tube'
_diffrn_radiation_type MoK\a
_diffrn_radiation_wavelength 0.71073
_diffrn_reflns_av_R_equivalents 0.0291
_diffrn_reflns_av_sigmaI/netI 0.0373
_diffrn_reflns_limit_h_max 11
_diffrn_reflns_limit_h_min -12
_diffrn_reflns_limit_k_max 13
_diffrn_reflns_limit_k_min -13
_diffrn_reflns_limit_l_max 14
_diffrn_reflns_limit_l_min -14
_diffrn_reflns_number 10718
_diffrn_reflns_theta_full 25.00
_diffrn_reflns_theta_max 25.00
_diffrn_reflns_theta_min 3.10
_exptl_absorpt_coefficient_mu 3.134
_exptl_absorpt_correction_T_max 0.5
_exptl_absorpt_correction_T_min 0.43
_exptl_absorpt_correction_type multi-scan
_exptl_absorpt_process_details 'SADABS (Sheldrick, 1996)'
_exptl_crystal_colour yellow
_exptl_crystal_density_diffrn 2.475
_exptl_crystal_density_method 'not measured'
_exptl_crystal_description rod
_exptl_crystal_F_000 976
_exptl_crystal_size_max 0.538
_exptl_crystal_size_mid 0.227
_exptl_crystal_size_min 0.221
_refine_diff_density_max 1.041
_refine_diff_density_min -1.782
_refine_diff_density_rms 0.191
_refine_ls_extinction_method none
_refine_ls_goodness_of_fit_ref 1.106
_refine_ls_hydrogen_treatment mixed
_refine_ls_matrix_type full
_refine_ls_number_parameters 412
_refine_ls_number_reflns 4807
_refine_ls_number_restraints 3
_refine_ls_restrained_S_all 1.105
_refine_ls_R_factor_all 0.0446
_refine_ls_R_factor_gt 0.0397
_refine_ls_shift/su_max 0.001
_refine_ls_shift/su_mean 0.000
_refine_ls_structure_factor_coef Fsqd
_refine_ls_weighting_details 'calc w=1/[\s^2^(Fo^2^)+(0.1300P)^2^+0.0000P] where P=(Fo^2^+2Fc^2^)/3'
_refine_ls_weighting_scheme calc
_refine_ls_wR_factor_gt 0.1564
_refine_ls_wR_factor_ref 0.1654
_reflns_number_gt 4329
_reflns_number_total 4807
_reflns_threshold_expression >2sigma(I)
_cod_data_source_file cg901605j_si_002.cif
_cod_data_source_block 1
_cod_original_cell_volume 1374.0(5)
_cod_original_sg_symbol_H-M P-1
_cod_database_code 4502713

loop_
_symmetry_equiv_pos_as_xyz
'x, y, z'
'-x, -y, -z'

loop_
_atom_site_label
_atom_site_type_symbol
_atom_site_fract_x
_atom_site_fract_y
_atom_site_fract_z
_atom_site_U_iso_or_equiv
_atom_site_adp_type
_atom_site_occupancy
_atom_site_symmetry_multiplicity
_atom_site_calc_flag
_atom_site_refinement_flags
Cd3 Cd 0.10697(4) -0.04648(4) 0.86729(4) 0.02734(19) Uani 1 1 d .
Cd2 Cd -0.23466(5) 0.07128(5) 0.89091(4) 0.0336(2) Uani 1 1 d .
Cd4 Cd -0.27899(5) -0.22636(5) 1.34053(4) 0.0325(2) Uani 1 1 d .
Cd1 Cd -0.39456(5) -0.13639(5) 1.02083(4) 0.0331(2) Uani 1 1 d .
C23 C 0.0441(8) -0.0235(8) 0.5265(7) 0.0448(18) Uani 1 1 d .
H23A H 0.1343 -0.0686 0.4845 0.054 Uiso 1 1 calc R
O8 O -0.0775(5) -0.1214(5) 0.8950(4) 0.0343(11) Uani 1 1 d .
O4 O -0.3451(5) 0.0391(4) 1.0768(4) 0.0325(10) Uani 1 1 d .
O2 O -0.4166(5) -0.1740(5) 1.2060(4) 0.0350(11) Uani 1 1 d .
O12 O -0.3536(6) 0.2657(5) 0.8789(6) 0.0546(16) Uani 1 1 d .
O1 O -0.5256(6) -0.0984(6) 1.3776(5) 0.0532(15) Uani 1 1 d .
O15 O -0.3047(7) -0.0424(6) 1.4297(5) 0.0574(17) Uani 1 1 d D
O14 O -0.1128(7) 0.0535(6) 0.7086(5) 0.0532(15) Uani 1 1 d .
N2 N -0.3194(6) -0.4134(6) 1.3667(5) 0.0410(15) Uani 1 1 d .
O13 O 0.1074(6) -0.0655(6) 0.6880(4) 0.0473(13) Uani 1 1 d .
O10 O -0.1785(5) -0.2569(5) 0.9747(5) 0.0402(12) Uani 1 1 d .
O7 O -0.0543(6) -0.3335(5) 1.2122(5) 0.0454(13) Uani 1 1 d .
C20 C -0.0745(7) -0.2221(6) 0.9425(5) 0.0266(13) Uani 1 1 d .
C18 C 0.0731(6) -0.2421(6) 1.0629(5) 0.0274(13) Uani 1 1 d .
H18A H 0.1570 -0.2975 1.0779 0.033 Uiso 1 1 calc R
C13 C -0.5126(7) -0.0912(7) 1.2768(6) 0.0345(15) Uani 1 1 d .
C21 C -0.4578(9) 0.3308(7) 0.9516(8) 0.0465(19) Uani 1 1 d .
C22 C -0.4599(13) 0.4623(12) 0.9594(10) 0.078(3) Uani 1 1 d .
H22A H -0.3993 0.4885 0.9016 0.093 Uiso 1 1 calc R
C24 C 0.0105(8) -0.0102(8) 0.6521(6) 0.0408(17) Uani 1 1 d .
N1 N -0.2044(6) -0.3182(6) 1.4939(5) 0.0380(14) Uani 1 1 d .
C12 C -0.2842(8) -0.4782(7) 1.4533(7) 0.0425(19) Uani 1 1 d .
C10 C -0.3696(10) -0.4619(9) 1.3034(9) 0.058(2) Uani 1 1 d .
H10A H -0.3950 -0.4167 1.2448 0.070 Uiso 1 1 calc R
C16 C -0.4003(7) 0.1063(6) 1.1686(6) 0.0298(14) Uani 1 1 d .
C19 C 0.0564(7) -0.3009(6) 0.9639(6) 0.0343(15) Uani 1 1 d .
H19A H 0.1340 -0.3078 0.8972 0.041 Uiso 1 1 calc R
H19B H 0.0541 -0.3841 0.9804 0.041 Uiso 1 1 calc R
C1 C -0.1445(8) -0.2759(9) 1.5511(8) 0.051(2) Uani 1 1 d .
H1A H -0.1291 -0.2016 1.5300 0.061 Uiso 1 1 calc R
C11 C -0.2261(8) -0.4260(7) 1.5194(7) 0.048(2) Uani 1 1 d .
O9 O 0.0866(4) -0.1231(4) 1.0423(3) 0.0246(9) Uani 1 1 d .
C4 C -0.1859(9) -0.4916(9) 1.6110(8) 0.060(3) Uani 1 1 d .
C7 C -0.2999(10) -0.5929(8) 1.4795(9) 0.061(3) Uani 1 1 d .
C3 C -0.1254(10) -0.4390(11) 1.6700(8) 0.074(4) Uani 1 1 d .
H3A H -0.1006 -0.4785 1.7312 0.089 Uiso 1 1 calc R
C2 C -0.1018(9) -0.3315(11) 1.6404(8) 0.063(3) Uani 1 1 d .
H2A H -0.0590 -0.2969 1.6783 0.076 Uiso 1 1 calc R
C9 C -0.3868(11) -0.5773(9) 1.3194(10) 0.069(3) Uani 1 1 d .
H9A H -0.4217 -0.6094 1.2724 0.083 Uiso 1 1 calc R
C8 C -0.3504(11) -0.6422(9) 1.4069(12) 0.087(4) Uani 1 1 d .
H8A H -0.3593 -0.7203 1.4187 0.104 Uiso 1 1 calc R
C5 C -0.2116(12) -0.6066(11) 1.6356(12) 0.086(4) Uani 1 1 d .
H5A H -0.1881 -0.6498 1.6958 0.103 Uiso 1 1 calc R
C6 C -0.2693(13) -0.6539(10) 1.5733(12) 0.085(4) Uani 1 1 d .
H6A H -0.2886 -0.7268 1.5930 0.101 Uiso 1 1 calc R
C14 C -0.6033(7) 0.0243(7) 1.2321(6) 0.0324(14) Uani 1 1 d .
H14A H -0.6982 0.0481 1.2829 0.039 Uiso 1 1 calc R
C15 C -0.5489(7) 0.1289(7) 1.2385(6) 0.0340(15) Uani 1 1 d .
H15A H -0.5579 0.1450 1.3169 0.041 Uiso 1 1 calc R
H15B H -0.6072 0.2038 1.2145 0.041 Uiso 1 1 calc R
O5 O -0.6043(4) 0.0016(4) 1.1209(4) 0.0291(10) Uani 1 1 d .
C17 C -0.0493(7) -0.2364(7) 1.1657(5) 0.0306(14) Uani 1 1 d .
O6 O -0.1467(5) -0.1331(5) 1.1992(4) 0.0337(11) Uani 1 1 d .
O11 O -0.5488(7) 0.2946(6) 1.0152(6) 0.0569(15) Uani 1 1 d .
O3 O -0.3333(5) 0.1553(5) 1.2069(5) 0.0400(12) Uani 1 1 d .
H1 H -0.254(7) -0.003(6) 1.394(5) 0.040 Uiso 1 1 d D
H2 H -0.339(8) -0.014(6) 1.497(2) 0.040 Uiso 1 1 d D

loop_
_atom_site_aniso_label
_atom_site_aniso_U_11
_atom_site_aniso_U_22
_atom_site_aniso_U_33
_atom_site_aniso_U_23
_atom_site_aniso_U_13
_atom_site_aniso_U_12
Cd3 0.0273(3) 0.0316(3) 0.0201(3) 0.0034(2) -0.0030(2) -0.0103(2)
Cd2 0.0329(3) 0.0397(3) 0.0334(3) 0.0102(2) -0.0136(2) -0.0168(2)
Cd4 0.0335(3) 0.0319(3) 0.0321(3) 0.0116(2) -0.0081(2) -0.0140(2)
Cd1 0.0315(3) 0.0297(3) 0.0342(3) 0.0047(2) -0.0061(2) -0.0095(2)
C23 0.031(4) 0.051(5) 0.052(5) -0.002(4) -0.011(3) -0.014(3)
O8 0.035(3) 0.037(3) 0.034(2) 0.012(2) -0.012(2) -0.015(2)
O4 0.041(3) 0.033(3) 0.025(2) -0.0044(19) -0.004(2) -0.017(2)
O2 0.029(2) 0.035(3) 0.034(2) 0.011(2) -0.008(2) -0.004(2)
O12 0.043(3) 0.036(3) 0.088(5) 0.014(3) -0.025(3) -0.014(3)
O1 0.060(4) 0.059(4) 0.033(3) 0.003(3) -0.014(3) -0.012(3)
O15 0.073(4) 0.042(3) 0.045(3) -0.005(3) 0.012(3) -0.029(3)
O14 0.059(4) 0.072(4) 0.039(3) 0.021(3) -0.025(3) -0.027(3)
N2 0.037(3) 0.035(3) 0.041(3) 0.003(3) 0.005(3) -0.014(3)
O13 0.053(3) 0.062(4) 0.030(3) -0.002(2) -0.012(2) -0.023(3)
O10 0.037(3) 0.038(3) 0.052(3) 0.011(2) -0.017(2) -0.019(2)
O7 0.053(3) 0.038(3) 0.049(3) 0.026(2) -0.014(3) -0.023(2)
C20 0.030(3) 0.033(3) 0.016(3) -0.006(2) 0.000(2) -0.015(3)
C18 0.022(3) 0.026(3) 0.033(3) 0.008(3) -0.008(3) -0.008(2)
C13 0.035(4) 0.036(4) 0.039(4) 0.005(3) -0.011(3) -0.021(3)
C21 0.056(5) 0.034(4) 0.065(5) 0.013(4) -0.033(5) -0.023(4)
C22 0.084(8) 0.077(8) 0.067(7) 0.013(5) -0.020(6) -0.025(6)
C24 0.046(4) 0.051(5) 0.031(4) 0.005(3) -0.003(3) -0.032(4)
N1 0.032(3) 0.038(3) 0.033(3) 0.008(3) -0.005(2) -0.003(3)
C12 0.036(4) 0.027(4) 0.047(4) 0.011(3) 0.008(3) -0.009(3)
C10 0.069(6) 0.043(5) 0.065(6) -0.008(4) -0.009(5) -0.030(4)
C16 0.027(3) 0.024(3) 0.031(3) 0.006(3) -0.005(3) -0.005(3)
C19 0.032(3) 0.027(4) 0.041(4) 0.005(3) -0.010(3) -0.009(3)
C1 0.033(4) 0.059(5) 0.048(5) 0.003(4) -0.008(4) -0.003(4)
C11 0.037(4) 0.038(4) 0.037(4) 0.016(3) 0.009(3) 0.005(3)
O9 0.028(2) 0.026(2) 0.022(2) 0.0066(17) -0.0082(17) -0.0126(18)
C4 0.050(5) 0.048(5) 0.047(5) 0.024(4) 0.001(4) 0.009(4)
C7 0.050(5) 0.028(4) 0.079(7) 0.008(4) 0.010(5) -0.008(4)
C3 0.056(6) 0.092(9) 0.040(5) 0.021(5) -0.014(4) 0.014(5)
C2 0.048(5) 0.078(7) 0.049(5) 0.007(5) -0.022(4) 0.001(5)
C9 0.061(6) 0.049(6) 0.089(8) -0.017(5) 0.004(6) -0.029(5)
C8 0.069(7) 0.029(5) 0.126(11) -0.003(6) 0.026(7) -0.019(5)
C5 0.067(7) 0.060(7) 0.088(8) 0.049(7) 0.001(6) 0.004(6)
C6 0.072(7) 0.039(5) 0.106(10) 0.036(6) 0.009(7) -0.009(5)
C14 0.025(3) 0.036(4) 0.034(3) 0.003(3) -0.007(3) -0.011(3)
C15 0.033(4) 0.032(4) 0.032(3) -0.003(3) -0.002(3) -0.011(3)
O5 0.027(2) 0.030(2) 0.026(2) -0.0008(18) -0.0059(18) -0.0064(18)
C17 0.028(3) 0.038(4) 0.025(3) 0.010(3) -0.005(3) -0.015(3)
O6 0.033(2) 0.041(3) 0.027(2) 0.003(2) -0.0010(19) -0.019(2)
O11 0.060(4) 0.046(4) 0.060(4) -0.004(3) -0.014(3) -0.016(3)
O3 0.036(3) 0.043(3) 0.044(3) -0.014(2) -0.010(2) -0.018(2)

loop_
_atom_type_symbol
_atom_type_description
_atom_type_scat_dispersion_real
_atom_type_scat_dispersion_imag
_atom_type_scat_source
C C 0.0033 0.0016 'International Tables Vol C Tables 4.2.6.8 and 6.1.1.4'
H H 0.0000 0.0000 'International Tables Vol C Tables 4.2.6.8 and 6.1.1.4'
N N 0.0061 0.0033 'International Tables Vol C Tables 4.2.6.8 and 6.1.1.4'
O O 0.0106 0.0060 'International Tables Vol C Tables 4.2.6.8 and 6.1.1.4'
Cd Cd -0.8075 1.2024 'International Tables Vol C Tables 4.2.6.8 and 6.1.1.4'

loop_
_geom_angle_atom_site_label_1
_geom_angle_atom_site_label_2
_geom_angle_atom_site_label_3
_geom_angle
_geom_angle_site_symmetry_1
_geom_angle_site_symmetry_3
O13 Cd3 O3 82.7(2) . 2_557
O13 Cd3 O9 149.59(19) . .
O3 Cd3 O9 95.71(18) 2_557 .
O13 Cd3 O6 80.1(2) . 2_557
O3 Cd3 O6 89.72(19) 2_557 2_557
O9 Cd3 O6 130.27(17) . 2_557
O13 Cd3 O9 107.50(19) . 2_557
O3 Cd3 O9 156.55(17) 2_557 2_557
O9 Cd3 O9 85.82(15) . 2_557
O6 Cd3 O9 71.95(15) 2_557 2_557
O13 Cd3 O8 79.35(19) . .
O3 Cd3 O8 126.94(18) 2_557 .
O9 Cd3 O8 77.49(16) . .
O6 Cd3 O8 134.53(17) 2_557 .
O9 Cd3 O8 76.29(16) 2_557 .
O13 Cd3 Cd3 142.23(15) . 2_557
O3 Cd3 Cd3 134.37(14) 2_557 2_557
O9 Cd3 Cd3 43.40(11) . 2_557
O6 Cd3 Cd3 102.93(12) 2_557 2_557
O9 Cd3 Cd3 42.42(10) 2_557 2_557
O8 Cd3 Cd3 71.96(13) . 2_557
O13 Cd3 Cd2 77.46(16) . .
O3 Cd3 Cd2 158.96(13) 2_557 .
O9 Cd3 Cd2 97.76(11) . .
O6 Cd3 Cd2 93.80(13) 2_557 .
O9 Cd3 Cd2 41.36(11) 2_557 .
O8 Cd3 Cd2 42.14(12) . .
Cd3 Cd3 Cd2 64.80(3) 2_557 .
O12 Cd2 O5 94.84(19) . 2_457
O12 Cd2 O14 91.5(3) . .
O5 Cd2 O14 99.7(2) 2_457 .
O12 Cd2 O9 92.78(19) . 2_557
O5 Cd2 O9 161.93(16) 2_457 2_557
O14 Cd2 O9 96.46(19) . 2_557
O12 Cd2 O8 170.03(19) . .
O5 Cd2 O8 94.61(17) 2_457 .
O14 Cd2 O8 83.8(2) . .
O9 Cd2 O8 79.07(17) 2_557 .
O12 Cd2 O4 101.0(2) . .
O5 Cd2 O4 74.79(16) 2_457 .
O14 Cd2 O4 166.6(2) . .
O9 Cd2 O4 87.69(16) 2_557 .
O8 Cd2 O4 84.49(17) . .
O12 Cd2 Cd3 126.35(15) . .
O5 Cd2 Cd3 137.15(12) 2_457 .
O14 Cd2 Cd3 71.14(16) . .
O9 Cd2 Cd3 42.92(11) 2_557 .
O8 Cd2 Cd3 43.75(12) . .
O4 Cd2 Cd3 104.35(13) . .
O12 Cd2 Cd1 121.29(15) . .
O5 Cd2 Cd1 40.50(12) 2_457 .
O14 Cd2 Cd1 124.34(18) . .
O9 Cd2 Cd1 122.25(10) 2_557 .
O8 Cd2 Cd1 68.39(12) . .
O4 Cd2 Cd1 44.30(11) . .
Cd3 Cd2 Cd1 109.79(3) . .
O15 Cd4 N2 144.7(2) . .
O15 Cd4 N1 83.7(2) . .
N2 Cd4 N1 71.8(2) . .
O15 Cd4 O6 75.99(19) . .
N2 Cd4 O6 138.65(19) . .
N1 Cd4 O6 121.98(19) . .
O15 Cd4 O7 115.9(2) . .
N2 Cd4 O7 89.72(19) . .
N1 Cd4 O7 90.21(19) . .
O6 Cd4 O7 54.46(17) . .
O15 Cd4 O1 75.2(2) . .
N2 Cd4 O1 94.3(2) . .
N1 Cd4 O1 118.33(19) . .
O6 Cd4 O1 107.95(19) . .
O7 Cd4 O1 150.98(19) . .
O15 Cd4 O2 108.2(2) . .
N2 Cd4 O2 89.3(2) . .
N1 Cd4 O2 158.6(2) . .
O6 Cd4 O2 78.90(16) . .
O7 Cd4 O2 99.94(18) . .
O1 Cd4 O2 51.48(17) . .
O15 Cd4 C17 96.8(2) . .
N2 Cd4 C17 114.3(2) . .
N1 Cd4 C17 107.5(2) . .
O6 Cd4 C17 27.61(19) . .
O7 Cd4 C17 26.86(19) . .
O1 Cd4 C17 131.77(19) . .
O2 Cd4 C17 89.14(18) . .
O10 Cd1 O11 89.7(2) . 2_457
O10 Cd1 O2 89.80(19) . .
O11 Cd1 O2 95.1(2) 2_457 .
O10 Cd1 O5 161.17(19) . .
O11 Cd1 O5 101.5(2) 2_457 .
O2 Cd1 O5 74.32(16) . .
O10 Cd1 O5 102.46(18) . 2_457
O11 Cd1 O5 111.7(2) 2_457 2_457
O2 Cd1 O5 150.32(17) . 2_457
O5 Cd1 O5 87.51(16) . 2_457
O10 Cd1 O4 92.78(18) . .
O11 Cd1 O4 175.12(19) 2_457 .
O2 Cd1 O4 80.75(17) . .
O5 Cd1 O4 75.00(17) . .
O5 Cd1 O4 71.85(17) 2_457 .
O10 Cd1 Cd1 143.55(13) . 2_457
O11 Cd1 Cd1 113.19(17) 2_457 2_457
O2 Cd1 Cd1 114.51(13) . 2_457
O5 Cd1 Cd1 43.78(11) . 2_457
O5 Cd1 Cd1 43.73(11) 2_457 2_457
O4 Cd1 Cd1 66.75(12) . 2_457
O10 Cd1 Cd2 79.43(13) . .
O11 Cd1 Cd2 142.40(17) 2_457 .
O2 Cd1 Cd2 120.50(14) . .
O5 Cd1 Cd2 99.70(12) . .
O5 Cd1 Cd2 38.95(12) 2_457 .
O4 Cd1 Cd2 42.37(11) . .
Cd1 Cd1 Cd2 65.03(3) 2_457 .
C23 C23 C24 123.7(10) 2_556 .
C23 C23 H23A 118.2 2_556 .
C24 C23 H23A 118.2 . .
C20 O8 Cd2 138.6(4) . .
C20 O8 Cd3 120.3(4) . .
Cd2 O8 Cd3 94.12(18) . .
C16 O4 Cd2 134.3(4) . .
C16 O4 Cd1 129.0(4) . .
Cd2 O4 Cd1 93.34(16) . .
C13 O2 Cd1 115.5(4) . .
C13 O2 Cd4 90.5(4) . .
Cd1 O2 Cd4 141.0(2) . .
C21 O12 Cd2 125.9(6) . .
C13 O1 Cd4 92.1(5) . .
Cd4 O15 H1 116(5) . .
Cd4 O15 H2 133(4) . .
H1 O15 H2 109.4(18) . .
C24 O14 Cd2 133.9(5) . .
C10 N2 C12 118.4(7) . .
C10 N2 Cd4 125.4(6) . .
C12 N2 Cd4 116.1(5) . .
C24 O13 Cd3 124.9(5) . .
C20 O10 Cd1 126.4(5) . .
C17 O7 Cd4 91.8(4) . .
O8 C20 O10 122.8(6) . .
O8 C20 C19 118.2(6) . .
O10 C20 C19 119.0(6) . .
O9 C18 C19 113.2(5) . .
O9 C18 C17 111.9(5) . .
C19 C18 C17 107.7(5) . .
O9 C18 H18A 108.0 . .
C19 C18 H18A 108.0 . .
C17 C18 H18A 108.0 . .
O1 C13 O2 120.2(7) . .
O1 C13 C14 121.1(7) . .
O2 C13 C14 118.5(6) . .
O12 C21 O11 126.1(8) . .
O12 C21 C22 111.3(8) . .
O11 C21 C22 122.6(9) . .
C22 C22 C21 122.2(15) 2_467 .
C22 C22 H22A 118.9 2_467 .
C21 C22 H22A 118.9 . .
O13 C24 O14 128.0(7) . .
O13 C24 C23 114.3(7) . .
O14 C24 C23 117.7(7) . .
C1 N1 C11 119.4(7) . .
C1 N1 Cd4 126.7(6) . .
C11 N1 Cd4 113.9(6) . .
N2 C12 C7 123.4(9) . .
N2 C12 C11 117.8(6) . .
C7 C12 C11 118.8(8) . .
N2 C10 C9 123.5(10) . .
N2 C10 H10A 118.3 . .
C9 C10 H10A 118.3 . .
O3 C16 O4 121.2(6) . .
O3 C16 C15 117.0(6) . .
O4 C16 C15 121.8(6) . .
C20 C19 C18 109.3(6) . .
C20 C19 H19A 109.8 . .
C18 C19 H19A 109.8 . .
C20 C19 H19B 109.8 . .
C18 C19 H19B 109.8 . .
H19A C19 H19B 108.3 . .
N1 C1 C2 125.6(10) . .
N1 C1 H1A 117.2 . .
C2 C1 H1A 117.2 . .
N1 C11 C12 120.4(7) . .
N1 C11 C4 119.7(10) . .
C12 C11 C4 119.8(8) . .
C18 O9 Cd2 119.0(3) . 2_557
C18 O9 Cd3 121.0(4) . .
Cd2 O9 Cd3 106.16(16) 2_557 .
C18 O9 Cd3 115.5(3) . 2_557
Cd2 O9 Cd3 95.71(17) 2_557 2_557
Cd3 O9 Cd3 94.18(15) . 2_557
C3 C4 C11 117.5(9) . .
C3 C4 C5 124.7(10) . .
C11 C4 C5 117.7(11) . .
C12 C7 C6 121.7(12) . .
C12 C7 C8 115.8(10) . .
C6 C7 C8 122.5(10) . .
C2 C3 C4 121.4(8) . .
C2 C3 H3A 119.3 . .
C4 C3 H3A 119.3 . .
C3 C2 C1 116.4(10) . .
C3 C2 H2A 121.8 . .
C1 C2 H2A 121.8 . .
C8 C9 C10 117.6(11) . .
C8 C9 H9A 121.2 . .
C10 C9 H9A 121.2 . .
C9 C8 C7 121.3(9) . .
C9 C8 H8A 119.4 . .
C7 C8 H8A 119.4 . .
C6 C5 C4 121.7(10) . .
C6 C5 H5A 119.1 . .
C4 C5 H5A 119.1 . .
C5 C6 C7 119.9(10) . .
C5 C6 H6A 120.0 . .
C7 C6 H6A 120.0 . .
O5 C14 C15 111.8(6) . .
O5 C14 C13 112.9(6) . .
C15 C14 C13 106.6(6) . .
O5 C14 H14A 108.4 . .
C15 C14 H14A 108.4 . .
C13 C14 H14A 108.4 . .
C14 C15 C16 116.0(6) . .
C14 C15 H15A 108.3 . .
C16 C15 H15A 108.3 . .
C14 C15 H15B 108.3 . .
C16 C15 H15B 108.3 . .
H15A C15 H15B 107.4 . .
C14 O5 Cd2 115.9(4) . 2_457
C14 O5 Cd1 109.4(4) . .
Cd2 O5 Cd1 107.96(19) 2_457 .
C14 O5 Cd1 127.3(4) . 2_457
Cd2 O5 Cd1 100.55(18) 2_457 2_457
Cd1 O5 Cd1 92.49(16) . 2_457
O7 C17 O6 121.3(6) . .
O7 C17 C18 119.3(6) . .
O6 C17 C18 119.3(6) . .
O7 C17 Cd4 61.3(4) . .
O6 C17 Cd4 60.0(3) . .
C18 C17 Cd4 176.1(5) . .
C17 O6 Cd3 118.0(4) . 2_557
C17 O6 Cd4 92.4(4) . .
Cd3 O6 Cd4 147.8(2) 2_557 .
C21 O11 Cd1 126.3(6) . 2_457
C16 O3 Cd3 108.6(4) . 2_557

loop_
_geom_bond_atom_site_label_1
_geom_bond_atom_site_label_2
_geom_bond_distance
_geom_bond_site_symmetry_2
Cd3 O13 2.248(5) .
Cd3 O3 2.250(5) 2_557
Cd3 O9 2.284(4) .
Cd3 O6 2.303(5) 2_557
Cd3 O9 2.327(4) 2_557
Cd3 O8 2.357(5) .
Cd3 Cd3 3.3775(16) 2_557
Cd3 Cd2 3.3996(12) .
Cd2 O12 2.179(6) .
Cd2 O5 2.214(5) 2_457
Cd2 O14 2.231(6) .
Cd2 O9 2.258(4) 2_557
Cd2 O8 2.287(5) .
Cd2 O4 2.337(5) .
Cd2 Cd1 3.4621(12) .
Cd4 O15 2.311(6) .
Cd4 N2 2.311(6) .
Cd4 N1 2.357(6) .
Cd4 O6 2.371(4) .
Cd4 O7 2.401(6) .
Cd4 O1 2.476(6) .
Cd4 O2 2.486(5) .
Cd4 C17 2.735(6) .
Cd1 O10 2.182(5) .
Cd1 O11 2.198(6) 2_457
Cd1 O2 2.278(5) .
Cd1 O5 2.285(4) .
Cd1 O5 2.287(5) 2_457
Cd1 O4 2.422(5) .
Cd1 Cd1 3.3026(15) 2_457
C23 C23 1.276(17) 2_556
C23 C24 1.495(11) .
C23 H23A 0.9300 .
O8 C20 1.264(8) .
O4 C16 1.265(8) .
O2 C13 1.266(9) .
O12 C21 1.231(11) .
O1 C13 1.220(9) .
O15 H1 0.838(10) .
O15 H2 0.839(10) .
O14 C24 1.273(10) .
N2 C10 1.312(12) .
N2 C12 1.355(11) .
O13 C24 1.227(11) .
O10 C20 1.265(8) .
O7 C17 1.236(8) .
C20 C19 1.492(10) .
C18 O9 1.420(7) .
C18 C19 1.513(10) .
C18 C17 1.523(8) .
C18 H18A 0.9800 .
C13 C14 1.548(10) .
C21 O11 1.242(11) .
C21 C22 1.501(15) .
C22 C22 1.25(2) 2_467
C22 H22A 0.9300 .
N1 C1 1.296(12) .
N1 C11 1.336(11) .
C12 C7 1.388(11) .
C12 C11 1.428(13) .
C10 C9 1.390(12) .
C10 H10A 0.9300 .
C16 O3 1.254(9) .
C16 C15 1.518(9) .
C19 H19A 0.9700 .
C19 H19B 0.9700 .
C1 C2 1.378(13) .
C1 H1A 0.9300 .
C11 C4 1.431(12) .
O9 Cd2 2.258(4) 2_557
O9 Cd3 2.327(4) 2_557
C4 C3 1.387(17) .
C4 C5 1.434(16) .
C7 C6 1.400(18) .
C7 C8 1.407(19) .
C3 C2 1.349(17) .
C3 H3A 0.9300 .
C2 H2A 0.9300 .
C9 C8 1.369(19) .
C9 H9A 0.9300 .
C8 H8A 0.9300 .
C5 C6 1.36(2) .
C5 H5A 0.9300 .
C6 H6A 0.9300 .
C14 O5 1.422(8) .
C14 C15 1.515(10) .
C14 H14A 0.9800 .
C15 H15A 0.9700 .
C15 H15B 0.9700 .
O5 Cd2 2.214(5) 2_457
O5 Cd1 2.287(5) 2_457
C17 O6 1.269(9) .
O6 Cd3 2.303(5) 2_557
O11 Cd1 2.198(6) 2_457
O3 Cd3 2.250(5) 2_557
